data_1574324
loop_
_publ_author_name
'Agati, Milo'
'Romi, Sebastiano'
'Fanetti, Samuele'
'Radacki, Krzysztof'
'Hanfland, Michael'
'Braunschweig, Holger'
'Marder, Todd B.'
'Clark, Stewart J.'
'Friedrich, Alexandra'
'Bini, Roberto'

_publ_section_title
;
 Insights into topochemical versus stress-induced high-pressure reactivity
 of azobenzene by single crystal X-ray diffraction
;
_journal_issue 21
_journal_name_full 'Chemical Science'
_journal_page_first 9240
_journal_page_last 9254
_journal_paper_doi 10.1039/D5SC00432B
_journal_volume 16
_journal_year 2025
_chemical_formula_moiety 'C12 H10 N2'
_chemical_formula_sum 'C12 H10 N2'
_chemical_formula_weight 182.22
_chemical_name_systematic trans-azobenzene
_space_group_crystal_system monoclinic
_space_group_IT_number 14
_space_group_name_Hall '-P 2ybc'
_space_group_name_H-M_alt 'P 1 21/c 1'
_atom_sites_solution_hydrogens geom
_atom_sites_solution_primary dual
_atom_sites_solution_secondary difmap
_audit_creation_date 2023-03-16
_audit_creation_method 'CIF-fill 1.3s (K.Radacki, 2005-23)'
_audit_update_record
;
2024-02-29 deposited with the CCDC.	2025-04-04 downloaded from the CCDC.
;
_cell_angle_alpha 90
_cell_angle_beta 114.90(7)
_cell_angle_gamma 90
_cell_formula_units_Z 4
_cell_length_a 12.452(8)
_cell_length_b 5.4749(6)
_cell_length_c 10.723(4)
_cell_measurement_pressure 13040000
_cell_measurement_reflns_used 575
_cell_measurement_temperature 298(2)
_cell_measurement_theta_max 20.7520
_cell_measurement_theta_min 2.3890
_cell_volume 663.1(6)
_computing_cell_refinement 'CrysAlisPro 1.171.42.58a (Rigaku OD, 2022)'
_computing_data_collection 'ESRF ID15B beamline software'
_computing_data_reduction 'CrysAlisPro 1.171.42.58a (Rigaku OD, 2022)'
_computing_molecular_graphics 'ShelXLe (Huebschle et all, 2011)'
_computing_publication_material 'SHELXL-2018/3 (Sheldrick, 2018)'
_computing_structure_refinement 'SHELXL-2018/3 (Sheldrick, 2018)'
_computing_structure_solution 'SHELXT 2014/5 (Sheldrick, 2014)'
_diffrn_ambient_environment He
_diffrn_ambient_pressure 13040000
_diffrn_ambient_temperature 298(2)
_diffrn_detector HPA
_diffrn_detector_area_resol_mean 13.3333
_diffrn_detector_type 'EIGER2 X 9M CdTe'
_diffrn_measured_fraction_theta_full 0.473
_diffrn_measured_fraction_theta_max 0.285
_diffrn_measurement_details
;
 List of Runs (angles in degrees, time in seconds):
 --------------------------------------------------------------------------
  1  \w    -33.00  32.00   0.50    0.50    --    0.00   0.00   0.00  130
;
_diffrn_measurement_device 'single-axis goniometer'
_diffrn_measurement_device_type 'in-house developed goniometer'
_diffrn_measurement_method '\w scan'
_diffrn_orient_matrix_type
;
 CrysAlisPro convention (1999,Acta A55,543-557)
;
_diffrn_orient_matrix_UB_11 -0.0330378983
_diffrn_orient_matrix_UB_12 0.0248477619
_diffrn_orient_matrix_UB_13 -0.0251298246
_diffrn_orient_matrix_UB_21 -0.0119596614
_diffrn_orient_matrix_UB_22 -0.0707165628
_diffrn_orient_matrix_UB_23 -0.0079324668
_diffrn_orient_matrix_UB_31 -0.0089864902
_diffrn_orient_matrix_UB_32 0.0024071679
_diffrn_orient_matrix_UB_33 0.0327004430
_diffrn_radiation_monochromator 'Si(111) Bragg monochromator'
_diffrn_radiation_probe x-ray
_diffrn_radiation_type synchrotron
_diffrn_radiation_wavelength 0.410
_diffrn_reflns_av_R_equivalents 0.0447
_diffrn_reflns_av_unetI/netI 0.0713
_diffrn_reflns_Laue_measured_fraction_full 0.473
_diffrn_reflns_Laue_measured_fraction_max 0.285
_diffrn_reflns_limit_h_max 14
_diffrn_reflns_limit_h_min -15
_diffrn_reflns_limit_k_max 7
_diffrn_reflns_limit_k_min -7
_diffrn_reflns_limit_l_max 13
_diffrn_reflns_limit_l_min -14
_diffrn_reflns_number 1562
_diffrn_reflns_point_group_measured_fraction_full 0.473
_diffrn_reflns_point_group_measured_fraction_max 0.285
_diffrn_reflns_theta_full 14.241
_diffrn_reflns_theta_max 20.722
_diffrn_reflns_theta_min 2.385
_diffrn_source synchrotron
_diffrn_source_type 'ESRF EBS (Extremely Brilliant Source)'
_exptl_absorpt_coefficient_mu 0.050
_exptl_absorpt_correction_T_max 1.00000
_exptl_absorpt_correction_T_min 0.42137
_exptl_absorpt_correction_type multi-scan
_exptl_absorpt_process_details
;
 CrysAlisPro 1.171.42.58a (Rigaku Oxford Diffraction, 2022) Empirical 
 absorption correction using spherical harmonics, implemented in SCALE3 
 ABSPACK scaling algorithm.
;
_exptl_crystal_colour orange
_exptl_crystal_density_diffrn 1.825
_exptl_crystal_description plate
_exptl_crystal_F_000 384
_exptl_crystal_preparation
;
 For data collection the crystal was mounted in a diamond-anvil cell.
;
_refine_diff_density_max 0.232
_refine_diff_density_min -0.240
_refine_diff_density_rms 0.058
_refine_ls_extinction_method none
_refine_ls_goodness_of_fit_ref 0.954
_refine_ls_hydrogen_treatment constr
_refine_ls_matrix_type full
_refine_ls_number_parameters 127
_refine_ls_number_reflns 1019
_refine_ls_number_restraints 84
_refine_ls_restrained_S_all 0.950
_refine_ls_R_factor_all 0.0987
_refine_ls_R_factor_gt 0.0684
_refine_ls_shift/su_max 0.000
_refine_ls_shift/su_mean 0.000
_refine_ls_structure_factor_coef Fsqd
_refine_ls_weighting_details
;
 w=1/[\s^2^(Fo^2^)+(0.1199P)^2^] where P=(Fo^2^+2Fc^2^)/3
;
_refine_ls_weighting_scheme calc
_refine_ls_wR_factor_gt 0.1727
_refine_ls_wR_factor_ref 0.1857
_reflns_Friedel_coverage 0.000
_reflns_number_gt 638
_reflns_number_total 1019
_reflns_threshold_expression 'I > 2\s(I)'
_cod_data_source_file d5sc00432b3.cif
_cod_data_source_block AZO_13GPa_HPI
_cod_depositor_comments 'Adding full bibliography for 1574311--1574352.cif.'
_cod_original_cell_volume 663.0(6)
_cod_original_sg_symbol_H-M 'P 21/c'
_cod_database_code 1574324
_shelx_shelxl_version_number 2018/3
_shelx_space_group_comment
;
 The symmetry employed for this shelxl refinement is uniquely defined by the 
 following loop, which should always be used as a source of symmetry 
 information in preference to the above space-group names. They are only 
 intended as comments.
;

loop_
_space_group_symop_operation_xyz
'x, y, z'
'-x, y+1/2, -z+1/2'
'-x, -y, -z'
'x, -y-1/2, z-1/2'

loop_
_atom_site_label
_atom_site_type_symbol
_atom_site_fract_x
_atom_site_fract_y
_atom_site_fract_z
_atom_site_U_iso_or_equiv
_atom_site_adp_type
_atom_site_occupancy
_atom_site_site_symmetry_order
_atom_site_calc_flag
_atom_site_refinement_flags_posn
_atom_site_refinement_flags_adp
_atom_site_refinement_flags_occupancy
_atom_site_disorder_assembly
_atom_site_disorder_group
N1 N 0.4903(4) 0.1109(4) 0.5072(3) 0.0286(12) Uani 1 1 d . U . . .
C1 C 0.4252(5) 0.1417(5) 0.5859(4) 0.0282(13) Uani 1 1 d . U . . .
C2 C 0.3795(5) 0.3738(5) 0.5868(4) 0.0294(14) Uani 1 1 d . U . . .
H2 H 0.385809 0.497287 0.530717 0.035 Uiso 1 1 calc R U . . .
C3 C 0.3246(5) 0.4161(5) 0.6732(4) 0.0287(13) Uani 1 1 d . U . . .
H3 H 0.291090 0.567963 0.673112 0.034 Uiso 1 1 calc R U . . .
C4 C 0.3192(5) 0.2355(5) 0.7590(5) 0.0306(14) Uani 1 1 d . U . . .
H4 H 0.283066 0.267038 0.817578 0.037 Uiso 1 1 calc R U . . .
C5 C 0.3666(5) 0.0077(5) 0.7596(5) 0.0281(13) Uani 1 1 d . U . . .
H5 H 0.364955 -0.111723 0.820423 0.034 Uiso 1 1 calc R U . . .
C6 C 0.4163(5) -0.0415(5) 0.6701(5) 0.0292(13) Uani 1 1 d . U . . .
H6 H 0.443896 -0.197711 0.665862 0.035 Uiso 1 1 calc R U . . .
N2 N 0.9857(4) 0.1079(4) 0.9791(4) 0.0308(13) Uani 1 1 d . U . . .
C7 C 0.9221(5) 0.1217(5) 0.8363(5) 0.0279(13) Uani 1 1 d . U . . .
C8 C 0.9145(5) -0.0719(5) 0.7483(5) 0.0290(13) Uani 1 1 d . U . . .
H8 H 0.944191 -0.225033 0.783563 0.035 Uiso 1 1 calc R U . . .
C9 C 0.8624(6) -0.0329(5) 0.6085(5) 0.0295(13) Uani 1 1 d . U . . .
H9 H 0.858853 -0.158017 0.548194 0.035 Uiso 1 1 calc R U . . .
C10 C 0.8156(5) 0.1932(5) 0.5589(5) 0.0331(14) Uani 1 1 d . U . . .
H10 H 0.778123 0.218332 0.464399 0.040 Uiso 1 1 calc R U . . .
C11 C 0.8233(5) 0.3830(5) 0.6464(5) 0.0308(13) Uani 1 1 d . U . . .
H11 H 0.792895 0.535454 0.610725 0.037 Uiso 1 1 calc R U . . .
C12 C 0.8752(5) 0.3485(5) 0.7854(5) 0.0292(13) Uani 1 1 d . U . . .
H12 H 0.879064 0.475338 0.844771 0.035 Uiso 1 1 calc R U . . .

loop_
_atom_site_aniso_label
_atom_site_aniso_U_11
_atom_site_aniso_U_22
_atom_site_aniso_U_33
_atom_site_aniso_U_23
_atom_site_aniso_U_13
_atom_site_aniso_U_12
N1 0.035(4) 0.0283(12) 0.029(2) -0.0011(9) 0.020(3) 0.0003(12)
C1 0.033(4) 0.0264(13) 0.035(2) -0.0017(11) 0.024(3) -0.0008(13)
C2 0.036(4) 0.0262(13) 0.034(2) -0.0007(11) 0.023(3) -0.0002(13)
C3 0.031(4) 0.0261(13) 0.034(2) 0.0003(11) 0.019(3) 0.0027(14)
C4 0.032(4) 0.0304(14) 0.039(3) -0.0020(12) 0.024(3) -0.0005(14)
C5 0.030(4) 0.0268(13) 0.034(2) 0.0004(11) 0.019(3) -0.0012(13)
C6 0.035(4) 0.0245(13) 0.037(2) 0.0008(11) 0.024(3) 0.0018(13)
N2 0.036(4) 0.0285(12) 0.035(2) 0.0033(10) 0.022(3) 0.0019(12)
C7 0.028(4) 0.0308(14) 0.031(2) 0.0026(12) 0.018(3) -0.0015(13)
C8 0.030(4) 0.0253(13) 0.037(3) 0.0012(12) 0.020(3) -0.0009(14)
C9 0.029(4) 0.0289(14) 0.038(2) -0.0029(12) 0.022(3) -0.0035(14)
C10 0.032(4) 0.0338(15) 0.041(3) 0.0007(13) 0.023(3) -0.0034(15)
C11 0.033(4) 0.0285(13) 0.038(2) 0.0021(12) 0.022(3) -0.0002(14)
C12 0.029(4) 0.0269(14) 0.038(2) -0.0008(12) 0.021(3) -0.0014(14)

loop_
_atom_type_symbol
_atom_type_description
_atom_type_scat_dispersion_real
_atom_type_scat_dispersion_imag
_atom_type_scat_source
N N 0.0000 0.0000 'International Tables Vol C Tables 4.2.6.8 and 6.1.1.4'
C C 0.0006 0.0010 'International Tables Vol C Tables 4.2.6.8 and 6.1.1.4'
H H -0.0001 0.0005 'International Tables Vol C Tables 4.2.6.8 and 6.1.1.4'

loop_
_geom_angle_atom_site_label_1
_geom_angle_atom_site_label_2
_geom_angle_atom_site_label_3
_geom_angle
_geom_angle_site_symmetry_1
_geom_angle_site_symmetry_3
_geom_angle_publ_flag
N1 N1 C1 112.2(3) 3_656 . ?
C6 C1 C2 120.7(3) . . ?
C6 C1 N1 122.0(3) . . ?
C2 C1 N1 117.0(2) . . ?
C3 C2 C1 118.4(3) . . ?
C3 C2 H2 120.8 . . ?
C1 C2 H2 120.8 . . ?
C4 C3 C2 120.4(3) . . ?
C4 C3 H3 119.8 . . ?
C2 C3 H3 119.8 . . ?
C3 C4 C5 120.9(3) . . ?
C3 C4 H4 119.6 . . ?
C5 C4 H4 119.6 . . ?
C6 C5 C4 119.6(3) . . ?
C6 C5 H5 120.2 . . ?
C4 C5 H5 120.2 . . ?
C5 C6 C1 119.9(3) . . ?
C5 C6 H6 120.1 . . ?
C1 C6 H6 120.1 . . ?
N2 N2 C7 112.6(4) 3_757 . ?
C12 C7 C8 121.2(4) . . ?
C12 C7 N2 115.5(3) . . ?
C8 C7 N2 123.0(4) . . ?
C9 C8 C7 119.0(3) . . ?
C9 C8 H8 120.5 . . ?
C7 C8 H8 120.5 . . ?
C8 C9 C10 119.3(3) . . ?
C8 C9 H9 120.4 . . ?
C10 C9 H9 120.4 . . ?
C11 C10 C9 121.3(4) . . ?
C11 C10 H10 119.4 . . ?
C9 C10 H10 119.4 . . ?
C12 C11 C10 120.3(3) . . ?
C12 C11 H11 119.8 . . ?
C10 C11 H11 119.8 . . ?
C11 C12 C7 118.9(3) . . ?
C11 C12 H12 120.6 . . ?
C7 C12 H12 120.6 . . ?

loop_
_geom_bond_atom_site_label_1
_geom_bond_atom_site_label_2
_geom_bond_distance
_geom_bond_site_symmetry_2
_geom_bond_publ_flag
N1 N1 1.260(5) 3_656 ?
N1 C1 1.406(4) . ?
C1 C6 1.385(4) . ?
C1 C2 1.394(4) . ?
C2 C3 1.383(4) . ?
C2 H2 0.9300 . ?
C3 C4 1.371(4) . ?
C3 H3 0.9300 . ?
C4 C5 1.379(5) . ?
C4 H4 0.9300 . ?
C5 C6 1.369(4) . ?
C5 H5 0.9300 . ?
C6 H6 0.9300 . ?
N2 N2 1.261(5) 3_757 ?
N2 C7 1.399(6) . ?
C7 C12 1.382(5) . ?
C7 C8 1.396(5) . ?
C8 C9 1.376(7) . ?
C8 H8 0.9300 . ?
C9 C10 1.376(5) . ?
C9 H9 0.9300 . ?
C10 C11 1.376(4) . ?
C10 H10 0.9300 . ?
C11 C12 1.364(7) . ?
C11 H11 0.9300 . ?
C12 H12 0.9300 . ?

loop_
_geom_torsion_atom_site_label_1
_geom_torsion_atom_site_label_2
_geom_torsion_atom_site_label_3
_geom_torsion_atom_site_label_4
_geom_torsion
_geom_torsion_site_symmetry_1
_geom_torsion_site_symmetry_2
_geom_torsion_site_symmetry_3
_geom_torsion_site_symmetry_4
_geom_torsion_publ_flag
N1 N1 C1 C6 18.2(9) 3_656 . . . ?
N1 N1 C1 C2 -168.2(5) 3_656 . . . ?
C6 C1 C2 C3 -0.3(8) . . . . ?
N1 C1 C2 C3 -174.1(5) . . . . ?
C1 C2 C3 C4 2.2(8) . . . . ?
C2 C3 C4 C5 -1.0(9) . . . . ?
C3 C4 C5 C6 -2.2(9) . . . . ?
C4 C5 C6 C1 4.1(9) . . . . ?
C2 C1 C6 C5 -2.8(9) . . . . ?
N1 C1 C6 C5 170.6(5) . . . . ?
N2 N2 C7 C12 172.2(4) 3_757 . . . ?
N2 N2 C7 C8 -13.5(7) 3_757 . . . ?
C12 C7 C8 C9 1.9(7) . . . . ?
N2 C7 C8 C9 -172.1(4) . . . . ?
C7 C8 C9 C10 -2.2(8) . . . . ?
C8 C9 C10 C11 2.1(7) . . . . ?
C9 C10 C11 C12 -1.7(7) . . . . ?
C10 C11 C12 C7 1.4(8) . . . . ?
C8 C7 C12 C11 -1.5(7) . . . . ?
N2 C7 C12 C11 172.9(4) . . . . ?
